data_7053746
loop_
_publ_author_name
'Braga, Dario'
'Modena, Enrico'
'Polito, Marco'
'Rubini, Katia'
'Grepioni, Fabrizia'

_publ_section_title
;
 Crystal forms of highly &#x201C;dynamic&#x201D; 18-crown[6] complexes
 with M[HSO4] and M[H2PO4] (M+ = NH4+, Rb+, Cs+): thermal behaviour and
 solid-state preparation
;
_journal_issue 10
_journal_name_full 'New Journal of Chemistry'
_journal_page_first 1718
_journal_paper_doi 10.1039/b805203d
_journal_volume 32
_journal_year 2008
_chemical_formula_sum 'C12 H31.5 O13 P0.5 Rb S0.5'
_chemical_formula_weight 500.86
_chemical_name_systematic
;
?
;
_space_group_IT_number 15
_symmetry_cell_setting monoclinic
_symmetry_space_group_name_Hall '-C 2yc'
_symmetry_space_group_name_H-M 'C 1 2/c 1'
_atom_sites_solution_hydrogens geom
_atom_sites_solution_primary direct
_atom_sites_solution_secondary difmap
_audit_creation_method SHELXL-97
_cell_angle_alpha 90.00
_cell_angle_beta 101.00(2)
_cell_angle_gamma 90.00
_cell_formula_units_Z 8
_cell_length_a 19.802(4)
_cell_length_b 8.447(4)
_cell_length_c 25.777(7)
_cell_measurement_temperature 293(2)
_cell_volume 4232(2)
_computing_structure_refinement 'SHELXL-97 (Sheldrick, 1997)'
_computing_structure_solution 'SHELXS-97 (Sheldrick, 1990)'
_diffrn_ambient_temperature 293(2)
_diffrn_measured_fraction_theta_full 0.995
_diffrn_measured_fraction_theta_max 0.995
_diffrn_radiation_monochromator graphite
_diffrn_radiation_source 'fine-focus sealed tube'
_diffrn_radiation_type MoK\a
_diffrn_radiation_wavelength 0.71073
_diffrn_reflns_av_R_equivalents 0.0000
_diffrn_reflns_av_sigmaI/netI 0.0503
_diffrn_reflns_limit_h_max 20
_diffrn_reflns_limit_h_min -20
_diffrn_reflns_limit_k_max 8
_diffrn_reflns_limit_k_min 0
_diffrn_reflns_limit_l_max 26
_diffrn_reflns_limit_l_min 0
_diffrn_reflns_number 2583
_diffrn_reflns_theta_full 21.98
_diffrn_reflns_theta_max 21.98
_diffrn_reflns_theta_min 3.19
_exptl_absorpt_coefficient_mu 2.486
_exptl_absorpt_correction_type none
_exptl_crystal_density_diffrn 1.572
_exptl_crystal_density_method 'not measured'
_exptl_crystal_F_000 2080
_exptl_crystal_size_max 0.22
_exptl_crystal_size_mid 0.14
_exptl_crystal_size_min 0.12
_refine_diff_density_max 0.403
_refine_diff_density_min -0.282
_refine_diff_density_rms 0.070
_refine_ls_extinction_method none
_refine_ls_goodness_of_fit_ref 0.998
_refine_ls_hydrogen_treatment riding
_refine_ls_matrix_type full
_refine_ls_number_parameters 271
_refine_ls_number_reflns 2583
_refine_ls_number_restraints 0
_refine_ls_restrained_S_all 0.998
_refine_ls_R_factor_all 0.0744
_refine_ls_R_factor_gt 0.0390
_refine_ls_shift/su_max 0.001
_refine_ls_shift/su_mean 0.000
_refine_ls_structure_factor_coef Fsqd
_refine_ls_weighting_details 'calc w=1/[\s^2^(Fo^2^)+(0.0647P)^2^+8.0516P] where P=(Fo^2^+2Fc^2^)/3'
_refine_ls_weighting_scheme calc
_refine_ls_wR_factor_gt 0.1008
_refine_ls_wR_factor_ref 0.1124
_reflns_number_gt 1807
_reflns_number_total 2583
_reflns_threshold_expression >2sigma(I)
_cod_data_source_file b805203dsup1.cif
_cod_data_source_block 2
_cod_depositor_comments
;
The following automatic conversions were performed:

'_symmetry_cell_setting' value 'Monoclinic' changed to 'monoclinic'
according to /home/saulius/struct/CIF-dictionaries/cif_core.dic
dictionary named 'cif_core.dic' version 2.4.2 from 2011-04-26.

Automatic conversion script
Id: cif_fix_values 1891 2012-01-12 08:04:46Z andrius 
;
_cod_original_sg_symbol_H-M C2/c
_cod_original_formula_sum 'C12 H31.50 O13 P0.50 Rb S0.50'
_cod_database_code 7053746

loop_
_symmetry_equiv_pos_as_xyz
'x, y, z'
'-x, y, -z+1/2'
'x+1/2, y+1/2, z'
'-x+1/2, y+1/2, -z+1/2'
'-x, -y, -z'
'x, -y, z-1/2'
'-x+1/2, -y+1/2, -z'
'x+1/2, -y+1/2, z-1/2'

loop_
_atom_site_label
_atom_site_type_symbol
_atom_site_fract_x
_atom_site_fract_y
_atom_site_fract_z
_atom_site_U_iso_or_equiv
_atom_site_adp_type
_atom_site_occupancy
_atom_site_symmetry_multiplicity
_atom_site_calc_flag
_atom_site_refinement_flags
_atom_site_disorder_assembly
_atom_site_disorder_group
P1 P 0.08068(8) -0.1456(2) 0.49213(7) 0.0457(4) Uani 0.50 1 d P . .
S1 S 0.08068(8) -0.1456(2) 0.49213(7) 0.0457(4) Uani 0.50 1 d P . .
O1A O 0.0763(4) -0.0587(10) 0.5447(3) 0.048(2) Uani 0.60 1 d P A 1
O2A O 0.1496(5) -0.1437(17) 0.4837(4) 0.056(3) Uani 0.60 1 d P A 1
O3A O 0.0499(5) -0.3039(9) 0.4917(4) 0.062(2) Uani 0.60 1 d P A 1
O1B O 0.0443(11) -0.163(3) 0.5337(8) 0.156(11) Uani 0.40 1 d P A 2
O2B O 0.1529(13) -0.105(3) 0.5107(11) 0.140(12) Uani 0.40 1 d P A 2
O3B O 0.0897(8) -0.3154(15) 0.4708(7) 0.092(5) Uani 0.40 1 d P A 2
O4 O 0.0400(2) -0.0467(6) 0.44891(17) 0.0682(14) Uani 1 1 d . A .
O5 O 0.2800(3) -0.1019(6) 0.55390(19) 0.0808(16) Uani 1 1 d . A .
O6 O 0.1801(3) 0.2107(6) 0.50339(18) 0.0735(14) Uani 1 1 d . A .
O7 O 0.0596(3) -0.6235(6) 0.46514(19) 0.0787(15) Uani 1 1 d . . .
Rb1 Rb 0.20199(3) 0.09138(7) 0.61984(2) 0.0425(2) Uani 1 1 d . . .
C1 C 0.0320(3) 0.1285(7) 0.6759(3) 0.0473(17) Uani 1 1 d . . .
H1A H -0.0158 0.1394 0.6586 0.057 Uiso 1 1 calc R A .
H1B H 0.0369 0.1712 0.7114 0.057 Uiso 1 1 calc R . .
C2 C 0.0517(3) -0.0402(7) 0.6785(2) 0.0466(16) Uani 1 1 d . A .
H2A H 0.0221 -0.0990 0.6976 0.056 Uiso 1 1 calc R . .
H2B H 0.0459 -0.0834 0.6431 0.056 Uiso 1 1 calc R . .
C3 C 0.1440(3) -0.2156(7) 0.7064(3) 0.0474(16) Uani 1 1 d . . .
H3A H 0.1391 -0.2565 0.6707 0.057 Uiso 1 1 calc R A .
H3B H 0.1157 -0.2792 0.7251 0.057 Uiso 1 1 calc R . .
C4 C 0.2166(3) -0.2257(7) 0.7332(2) 0.0464(16) Uani 1 1 d . A .
H4A H 0.2226 -0.1736 0.7673 0.056 Uiso 1 1 calc R . .
H4B H 0.2299 -0.3358 0.7390 0.056 Uiso 1 1 calc R . .
C5 C 0.3289(3) -0.1561(7) 0.7255(2) 0.0428(15) Uani 1 1 d . . .
H5A H 0.3432 -0.2647 0.7332 0.051 Uiso 1 1 calc R A .
H5B H 0.3361 -0.0977 0.7585 0.051 Uiso 1 1 calc R . .
C6 C 0.3701(3) -0.0846(7) 0.6893(2) 0.0457(15) Uani 1 1 d . A .
H6A H 0.4187 -0.0975 0.7037 0.055 Uiso 1 1 calc R . .
H6B H 0.3599 -0.1373 0.6552 0.055 Uiso 1 1 calc R . .
C7 C 0.3878(3) 0.1543(8) 0.6462(2) 0.0503(17) Uani 1 1 d . A .
H7A H 0.3724 0.1096 0.6113 0.060 Uiso 1 1 calc R . .
H7B H 0.4371 0.1382 0.6562 0.060 Uiso 1 1 calc R . .
C8 C 0.3719(3) 0.3272(7) 0.6454(3) 0.0491(17) Uani 1 1 d . . .
H8A H 0.3840 0.3706 0.6808 0.059 Uiso 1 1 calc R A .
H8B H 0.3984 0.3824 0.6229 0.059 Uiso 1 1 calc R . .
C9 C 0.2810(3) 0.5094(7) 0.6246(3) 0.0520(18) Uani 1 1 d . . .
H9A H 0.3097 0.5710 0.6056 0.062 Uiso 1 1 calc R A .
H9B H 0.2870 0.5501 0.6604 0.062 Uiso 1 1 calc R . .
C10 C 0.2087(3) 0.5243(8) 0.5986(3) 0.0519(17) Uani 1 1 d . A .
H10A H 0.1964 0.6353 0.5943 0.062 Uiso 1 1 calc R . .
H10B H 0.2020 0.4764 0.5638 0.062 Uiso 1 1 calc R . .
C11 C 0.0961(3) 0.4465(8) 0.6038(2) 0.0518(17) Uani 1 1 d . A .
H11A H 0.0913 0.3876 0.5710 0.062 Uiso 1 1 calc R . .
H11B H 0.0804 0.5539 0.5954 0.062 Uiso 1 1 calc R . .
C12 C 0.0542(3) 0.3729(7) 0.6381(2) 0.0479(17) Uani 1 1 d . . .
H12A H 0.0600 0.4298 0.6713 0.058 Uiso 1 1 calc R A .
H12B H 0.0060 0.3777 0.6214 0.058 Uiso 1 1 calc R . .
O8 O 0.07429(18) 0.2133(4) 0.64758(15) 0.0419(10) Uani 1 1 d . A .
O9 O 0.12199(19) -0.0562(4) 0.70477(15) 0.0422(10) Uani 1 1 d . A .
O10 O 0.25857(18) -0.1519(4) 0.70155(14) 0.0389(9) Uani 1 1 d . A .
O11 O 0.35392(18) 0.0780(4) 0.68303(15) 0.0425(10) Uani 1 1 d . A .
O12 O 0.30091(19) 0.3473(5) 0.62572(16) 0.0440(10) Uani 1 1 d . A .
O13 O 0.16589(19) 0.4485(4) 0.62916(15) 0.0431(10) Uani 1 1 d . A .

loop_
_atom_site_aniso_label
_atom_site_aniso_U_11
_atom_site_aniso_U_22
_atom_site_aniso_U_33
_atom_site_aniso_U_23
_atom_site_aniso_U_13
_atom_site_aniso_U_12
P1 0.0380(9) 0.0519(11) 0.0455(10) 0.0021(8) 0.0034(8) 0.0021(8)
S1 0.0380(9) 0.0519(11) 0.0455(10) 0.0021(8) 0.0034(8) 0.0021(8)
O1A 0.042(5) 0.064(6) 0.032(5) -0.010(4) -0.009(3) -0.005(4)
O2A 0.024(5) 0.088(9) 0.056(6) -0.014(5) 0.008(5) -0.007(5)
O3A 0.074(6) 0.040(5) 0.078(6) -0.009(4) 0.027(5) -0.002(5)
O1B 0.16(2) 0.24(3) 0.095(17) 0.124(19) 0.084(15) 0.132(18)
O2B 0.085(14) 0.087(15) 0.21(3) 0.006(19) -0.073(18) -0.029(11)
O3B 0.083(10) 0.043(8) 0.149(15) -0.032(9) 0.017(10) 0.001(8)
O4 0.081(3) 0.077(3) 0.048(3) 0.018(3) 0.013(2) 0.025(3)
O5 0.083(3) 0.086(4) 0.068(3) -0.029(3) 0.001(3) 0.019(3)
O6 0.097(4) 0.066(3) 0.061(3) -0.005(3) 0.023(3) -0.017(3)
O7 0.097(4) 0.080(4) 0.058(3) 0.003(3) 0.014(3) -0.001(3)
Rb1 0.0434(4) 0.0417(4) 0.0431(4) 0.0003(3) 0.0097(3) 0.0009(3)
C1 0.031(3) 0.060(5) 0.052(4) -0.006(3) 0.010(3) -0.001(3)
C2 0.038(3) 0.055(4) 0.045(4) 0.002(3) 0.002(3) -0.013(3)
C3 0.060(4) 0.036(4) 0.048(4) 0.001(3) 0.012(3) -0.007(3)
C4 0.056(4) 0.040(4) 0.041(4) 0.012(3) 0.007(3) 0.009(3)
C5 0.049(4) 0.037(3) 0.040(4) 0.003(3) 0.000(3) 0.006(3)
C6 0.044(3) 0.040(4) 0.051(4) -0.001(3) 0.003(3) 0.007(3)
C7 0.037(3) 0.068(5) 0.049(4) 0.000(4) 0.016(3) -0.002(3)
C8 0.042(4) 0.045(4) 0.061(5) 0.006(3) 0.011(3) -0.009(3)
C9 0.059(5) 0.044(4) 0.056(5) -0.009(3) 0.019(4) -0.019(3)
C10 0.076(5) 0.037(4) 0.045(4) 0.007(3) 0.018(4) 0.005(3)
C11 0.058(4) 0.053(4) 0.041(4) 0.004(3) 0.000(3) 0.014(3)
C12 0.042(4) 0.050(4) 0.046(4) -0.006(3) -0.006(3) 0.010(3)
O8 0.041(2) 0.040(2) 0.046(3) 0.003(2) 0.0087(19) 0.0065(19)
O9 0.041(2) 0.039(3) 0.043(2) -0.0013(19) -0.0014(18) -0.0038(18)
O10 0.041(2) 0.042(2) 0.032(2) 0.0089(19) 0.0027(18) 0.0004(18)
O11 0.042(2) 0.042(2) 0.046(2) -0.001(2) 0.0173(19) 0.0050(19)
O12 0.039(2) 0.039(2) 0.053(3) 0.003(2) 0.0087(19) -0.0055(19)
O13 0.046(2) 0.045(3) 0.036(2) 0.010(2) 0.0025(19) -0.0012(19)

loop_
_atom_type_symbol
_atom_type_description
_atom_type_scat_dispersion_real
_atom_type_scat_dispersion_imag
_atom_type_scat_source
C C 0.0033 0.0016 'International Tables Vol C Tables 4.2.6.8 and 6.1.1.4'
H H 0.0000 0.0000 'International Tables Vol C Tables 4.2.6.8 and 6.1.1.4'
O O 0.0106 0.0060 'International Tables Vol C Tables 4.2.6.8 and 6.1.1.4'
P P 0.1023 0.0942 'International Tables Vol C Tables 4.2.6.8 and 6.1.1.4'
Rb Rb -0.9393 2.9676 'International Tables Vol C Tables 4.2.6.8 and 6.1.1.4'
S S 0.1246 0.1234 'International Tables Vol C Tables 4.2.6.8 and 6.1.1.4'

loop_
_geom_angle_atom_site_label_1
_geom_angle_atom_site_label_2
_geom_angle_atom_site_label_3
_geom_angle
O1B P1 O2A 139.6(10)
O1B P1 O3A 68.7(13)
O2A P1 O3A 114.7(7)
O1B P1 O2B 112.8(16)
O2A P1 O2B 30.6(11)
O3A P1 O2B 126.7(12)
O1B P1 O4 110.2(7)
O2A P1 O4 106.0(6)
O3A P1 O4 109.8(4)
O2B P1 O4 117.7(12)
O1B P1 O1A 42.9(12)
O2A P1 O1A 109.9(5)
O3A P1 O1A 110.1(5)
O2B P1 O1A 79.4(12)
O4 P1 O1A 105.9(4)
O1B P1 O3B 106.2(14)
O2A P1 O3B 77.2(8)
O3A P1 O3B 40.1(6)
O2B P1 O3B 99.3(12)
O4 P1 O3B 109.4(7)
O1A P1 O3B 140.3(8)
P1 O1A Rb1 124.2(4)
P1 O2B Rb1 121.1(15)
O12 Rb1 O8 109.24(11)
O12 Rb1 O10 108.39(11)
O8 Rb1 O10 106.98(10)
O12 Rb1 O5 91.11(13)
O8 Rb1 O5 152.93(13)
O10 Rb1 O5 82.01(13)
O12 Rb1 O6 77.16(12)
O8 Rb1 O6 98.80(12)
O10 Rb1 O6 149.48(11)
O5 Rb1 O6 67.73(14)
O12 Rb1 O13 55.80(10)
O8 Rb1 O13 54.74(10)
O10 Rb1 O13 131.92(10)
O5 Rb1 O13 136.25(13)
O6 Rb1 O13 76.70(11)
O12 Rb1 O1A 141.86(19)
O8 Rb1 O1A 70.85(19)
O10 Rb1 O1A 107.73(19)
O5 Rb1 O1A 82.1(2)
O6 Rb1 O1A 65.5(2)
O13 Rb1 O1A 105.88(19)
O12 Rb1 O11 55.18(11)
O8 Rb1 O11 132.05(10)
O10 Rb1 O11 54.46(10)
O5 Rb1 O11 74.17(12)
O6 Rb1 O11 117.05(11)
O13 Rb1 O11 101.89(10)
O1A Rb1 O11 151.73(18)
O12 Rb1 O9 132.37(11)
O8 Rb1 O9 53.68(10)
O10 Rb1 O9 54.47(10)
O5 Rb1 O9 123.69(13)
O6 Rb1 O9 142.29(11)
O13 Rb1 O9 100.02(10)
O1A Rb1 O9 79.94(19)
O11 Rb1 O9 100.49(10)
O12 Rb1 O2B 120.8(5)
O8 Rb1 O2B 105.0(5)
O10 Rb1 O2B 105.6(5)
O5 Rb1 O2B 48.1(5)
O6 Rb1 O2B 50.7(5)
O13 Rb1 O2B 121.6(5)
O1A Rb1 O2B 35.2(5)
O11 Rb1 O2B 122.0(5)
O9 Rb1 O2B 106.8(5)
O12 Rb1 C7 40.13(13)
O8 Rb1 C7 141.83(13)
O10 Rb1 C7 75.00(12)
O5 Rb1 C7 64.76(14)
O6 Rb1 C7 94.71(13)
O13 Rb1 C7 94.73(13)
O1A Rb1 C7 146.3(2)
O11 Rb1 C7 22.52(12)
O9 Rb1 C7 122.95(12)
O2B Rb1 C7 111.1(5)
O12 Rb1 C11 76.13(13)
O8 Rb1 C11 40.15(12)
O10 Rb1 C11 140.72(12)
O5 Rb1 C11 137.26(14)
O6 Rb1 C11 69.68(13)
O13 Rb1 C11 22.48(12)
O1A Rb1 C11 83.7(2)
O11 Rb1 C11 124.30(12)
O9 Rb1 C11 92.84(12)
O2B Rb1 C11 104.5(5)
C7 Rb1 C11 116.08(15)
O8 C1 C2 109.7(5)
O8 C1 H1A 109.7
C2 C1 H1A 109.7
O8 C1 H1B 109.7
C2 C1 H1B 109.7
H1A C1 H1B 108.2
O9 C2 C1 109.7(5)
O9 C2 H2A 109.7
C1 C2 H2A 109.7
O9 C2 H2B 109.7
C1 C2 H2B 109.7
H2A C2 H2B 108.2
O9 C3 C4 109.7(5)
O9 C3 H3A 109.7
C4 C3 H3A 109.7
O9 C3 H3B 109.7
C4 C3 H3B 109.7
H3A C3 H3B 108.2
O10 C4 C3 109.3(5)
O10 C4 H4A 109.8
C3 C4 H4A 109.8
O10 C4 H4B 109.8
C3 C4 H4B 109.8
H4A C4 H4B 108.3
O10 C5 C6 109.3(5)
O10 C5 H5A 109.8
C6 C5 H5A 109.8
O10 C5 H5B 109.8
C6 C5 H5B 109.8
H5A C5 H5B 108.3
O11 C6 C5 109.2(5)
O11 C6 H6A 109.8
C5 C6 H6A 109.8
O11 C6 H6B 109.8
C5 C6 H6B 109.8
H6A C6 H6B 108.3
O11 C7 C8 109.2(5)
O11 C7 Rb1 58.0(3)
C8 C7 Rb1 86.4(3)
O11 C7 H7A 109.8
C8 C7 H7A 109.8
Rb1 C7 H7A 69.1
O11 C7 H7B 109.8
C8 C7 H7B 109.8
Rb1 C7 H7B 162.9
H7A C7 H7B 108.3
O12 C8 C7 108.4(5)
O12 C8 H8A 110.0
C7 C8 H8A 110.0
O12 C8 H8B 110.0
C7 C8 H8B 110.0
H8A C8 H8B 108.4
O12 C9 C10 109.5(5)
O12 C9 H9A 109.8
C10 C9 H9A 109.8
O12 C9 H9B 109.8
C10 C9 H9B 109.8
H9A C9 H9B 108.2
O13 C10 C9 110.0(5)
O13 C10 Rb1 55.2(3)
C9 C10 Rb1 84.7(4)
O13 C10 H10A 109.7
C9 C10 H10A 109.7
Rb1 C10 H10A 163.0
O13 C10 H10B 109.7
C9 C10 H10B 109.7
Rb1 C10 H10B 73.9
H10A C10 H10B 108.2
O13 C11 C12 110.1(5)
O13 C11 Rb1 57.7(3)
C12 C11 Rb1 87.8(3)
O13 C11 H11A 109.6
C12 C11 H11A 109.6
Rb1 C11 H11A 68.6
O13 C11 H11B 109.6
C12 C11 H11B 109.6
Rb1 C11 H11B 161.9
H11A C11 H11B 108.2
O8 C12 C11 109.6(5)
O8 C12 H12A 109.7
C11 C12 H12A 109.7
O8 C12 H12B 109.7
C11 C12 H12B 109.7
H12A C12 H12B 108.2
C1 O8 C12 113.5(4)
C1 O8 Rb1 124.9(3)
C12 O8 Rb1 121.3(3)
C3 O9 C2 111.7(4)
C3 O9 Rb1 101.6(3)
C2 O9 Rb1 101.8(3)
C5 O10 C4 112.1(4)
C5 O10 Rb1 121.9(3)
C4 O10 Rb1 121.6(3)
C6 O11 C7 113.1(4)
C6 O11 Rb1 105.5(3)
C7 O11 Rb1 99.5(3)
C8 O12 C9 112.1(4)
C8 O12 Rb1 123.1(3)
C9 O12 Rb1 122.2(3)
C11 O13 C10 112.6(4)
C11 O13 Rb1 99.8(3)
C10 O13 Rb1 102.9(3)

loop_
_geom_bond_atom_site_label_1
_geom_bond_atom_site_label_2
_geom_bond_distance
P1 O1B 1.409(16)
P1 O2A 1.422(10)
P1 O3A 1.469(8)
P1 O2B 1.46(2)
P1 O4 1.498(5)
P1 O1A 1.558(9)
P1 O3B 1.558(13)
O1A Rb1 3.116(7)
O2B Rb1 3.25(2)
O5 Rb1 2.991(5)
O6 Rb1 3.117(5)
Rb1 O12 2.902(4)
Rb1 O8 2.942(4)
Rb1 O10 3.002(4)
Rb1 O13 3.120(4)
Rb1 O11 3.138(4)
Rb1 O9 3.191(4)
Rb1 C7 3.650(6)
Rb1 C11 3.638(6)
C1 O8 1.407(7)
C1 C2 1.476(8)
C1 H1A 0.9700
C1 H1B 0.9700
C2 O9 1.434(7)
C2 H2A 0.9700
C2 H2B 0.9700
C3 O9 1.413(7)
C3 C4 1.474(8)
C3 H3A 0.9700
C3 H3B 0.9700
C4 O10 1.416(6)
C4 H4A 0.9700
C4 H4B 0.9700
C5 O10 1.412(6)
C5 C6 1.480(8)
C5 H5A 0.9700
C5 H5B 0.9700
C6 O11 1.412(7)
C6 H6A 0.9700
C6 H6B 0.9700
C7 O11 1.417(7)
C7 C8 1.493(8)
C7 H7A 0.9700
C7 H7B 0.9700
C8 O12 1.411(7)
C8 H8A 0.9700
C8 H8B 0.9700
C9 O12 1.424(7)
C9 C10 1.466(8)
C9 H9A 0.9700
C9 H9B 0.9700
C10 O13 1.416(7)
C10 H10A 0.9700
C10 H10B 0.9700
C11 O13 1.412(7)
C11 C12 1.463(8)
C11 H11A 0.9700
C11 H11B 0.9700
C12 O8 1.413(7)
C12 H12A 0.9700
C12 H12B 0.9700
